data_4130498
loop_
_publ_author_name
'Tan, Gengwen'
'Li, Shuyu'
'Chen, Sheng'
'Sui, Yunxia'
'Zhao, Yue'
'Wang, Xinping'

_publ_section_title
;
 Isolable Diphosphorus-Centered Radical Anion and Diradical Dianion.
;
_journal_issue 21
_journal_name_full 'Journal of the American Chemical Society'
_journal_page_first 6735
_journal_page_last 6738
_journal_paper_doi 10.1021/jacs.6b04081
_journal_volume 138
_journal_year 2016
_chemical_formula_sum 'C56 H68 P2'
_chemical_formula_weight 803.04
_space_group_IT_number 15
_space_group_name_Hall '-C 2yc'
_space_group_name_H-M_alt 'C 1 2/c 1'
_symmetry_cell_setting monoclinic
_symmetry_space_group_name_H-M 'C 1 2/c 1'
_atom_sites_solution_hydrogens geom
_atom_sites_solution_primary direct
_atom_sites_solution_secondary difmap
_audit_creation_method SHELXL-97
_cell_angle_alpha 90.00
_cell_angle_beta 102.24(3)
_cell_angle_gamma 90.00
_cell_formula_units_Z 4
_cell_length_a 30.270(6)
_cell_length_b 9.0060(18)
_cell_length_c 17.970(4)
_cell_measurement_reflns_used 4217
_cell_measurement_temperature 123(2)
_cell_measurement_theta_max 24.99
_cell_measurement_theta_min 2.32
_cell_volume 4787.5(18)
_computing_cell_refinement 'Bruker SAINT'
_computing_data_collection 'Bruker APEX2'
_computing_data_reduction 'Bruker SAINT'
_computing_molecular_graphics 'Bruker SHELXTL'
_computing_publication_material 'Bruker SHELXTL'
_computing_structure_refinement 'SHELXL-2014 (Sheldrick 2014)'
_computing_structure_solution 'SHELXS-97 (Sheldrick 2008)'
_diffrn_ambient_temperature 123(2)
_diffrn_measured_fraction_theta_full 0.999
_diffrn_measured_fraction_theta_max 0.999
_diffrn_measurement_device_type 'Bruker APEX-II CCD'
_diffrn_measurement_method '\f and \w scans'
_diffrn_radiation_monochromator graphite
_diffrn_radiation_source 'fine-focus sealed tube'
_diffrn_radiation_type MoK\a
_diffrn_radiation_wavelength 0.71073
_diffrn_reflns_av_R_equivalents 0.0707
_diffrn_reflns_av_sigmaI/netI 0.0680
_diffrn_reflns_limit_h_max 35
_diffrn_reflns_limit_h_min -35
_diffrn_reflns_limit_k_max 10
_diffrn_reflns_limit_k_min -7
_diffrn_reflns_limit_l_max 21
_diffrn_reflns_limit_l_min -21
_diffrn_reflns_number 16498
_diffrn_reflns_theta_full 24.99
_diffrn_reflns_theta_max 24.99
_diffrn_reflns_theta_min 2.32
_exptl_absorpt_coefficient_mu 0.126
_exptl_absorpt_correction_T_max 0.7456
_exptl_absorpt_correction_T_min 0.6276
_exptl_absorpt_correction_type multi-scan
_exptl_absorpt_process_details 'SADABS (Bruker, 2000)'
_exptl_crystal_colour orange
_exptl_crystal_density_diffrn 1.114
_exptl_crystal_density_meas ?
_exptl_crystal_density_method 'not measured'
_exptl_crystal_description block
_exptl_crystal_F_000 1736
_exptl_crystal_size_max 0.12
_exptl_crystal_size_mid 0.10
_exptl_crystal_size_min 0.08
_refine_diff_density_max 0.453
_refine_diff_density_min -0.282
_refine_diff_density_rms 0.056
_refine_ls_extinction_method none
_refine_ls_goodness_of_fit_ref 1.055
_refine_ls_hydrogen_treatment constr
_refine_ls_matrix_type full
_refine_ls_number_parameters 271
_refine_ls_number_reflns 4217
_refine_ls_number_restraints 0
_refine_ls_restrained_S_all 1.055
_refine_ls_R_factor_all 0.0912
_refine_ls_R_factor_gt 0.0582
_refine_ls_shift/su_max 0.000
_refine_ls_shift/su_mean 0.000
_refine_ls_structure_factor_coef Fsqd
_refine_ls_weighting_details 'calc w=1/[\s^2^(Fo^2^)+(0.0569P)^2^+7.0584P] where P=(Fo^2^+2Fc^2^)/3'
_refine_ls_weighting_scheme calc
_refine_ls_wR_factor_gt 0.1262
_refine_ls_wR_factor_ref 0.1406
_reflns_number_gt 2998
_reflns_number_total 4217
_reflns_threshold_expression >2sigma(I)
_cod_data_source_file ja6b04081_si_001.cif
_cod_data_source_block 1b
_cod_depositor_comments
;
The following automatic conversions were performed:

data item '_symmetry_cell_setting' value 'Monoclinic' was changed to
'monoclinic' in accordance with the
/home/saulius/struct/COD-crude-data/automatic-downloads/DataCite-retrospective/ACS/depositions/lib/dictionaries/cif_core.dic
dictionary named 'cif_core.dic' version 2.4.2 last updated on
2011-04-26.

data item '_exptl_crystal_density_meas' value 'not measured' was
changed to '?' -- the value is perceived as not measured.

Automatic conversion script
Id: cif_fix_values 6909 2019-04-08 15:41:33Z antanas 
;
_cod_original_cell_volume 4787.5(17)
_cod_original_sg_symbol_H-M C2/c
_cod_database_code 4130498

loop_
_symmetry_equiv_pos_as_xyz
'x, y, z'
'-x, y, -z+1/2'
'x+1/2, y+1/2, z'
'-x+1/2, y+1/2, -z+1/2'
'-x, -y, -z'
'x, -y, z-1/2'
'-x+1/2, -y+1/2, -z'
'x+1/2, -y+1/2, z-1/2'

loop_
_atom_site_label
_atom_site_type_symbol
_atom_site_fract_x
_atom_site_fract_y
_atom_site_fract_z
_atom_site_U_iso_or_equiv
_atom_site_adp_type
_atom_site_occupancy
_atom_site_symmetry_multiplicity
_atom_site_calc_flag
_atom_site_refinement_flags
P1 P 0.15059(2) -0.04823(8) 0.37504(4) 0.0210(2) Uani 1 1 d .
C1 C 0.11795(8) 0.0274(3) 0.44266(14) 0.0172(6) Uani 1 1 d .
C2 C 0.11761(9) -0.0461(3) 0.51269(15) 0.0203(6) Uani 1 1 d .
C3 C 0.09522(9) 0.0221(3) 0.56328(15) 0.0210(6) Uani 1 1 d .
H3 H 0.0955 -0.0256 0.6106 0.025 Uiso 1 1 calc R
C4 C 0.07239(9) 0.1562(3) 0.54855(15) 0.0188(6) Uani 1 1 d .
C5 C 0.07147(9) 0.2212(3) 0.47831(15) 0.0193(6) Uani 1 1 d .
H5 H 0.0554 0.3117 0.4666 0.023 Uiso 1 1 calc R
C6 C 0.09297(8) 0.1603(3) 0.42389(14) 0.0172(6) Uani 1 1 d .
C7 C 0.14019(10) -0.1995(3) 0.53610(16) 0.0278(7) Uani 1 1 d .
C8 C 0.12347(12) -0.3163(3) 0.47439(19) 0.0419(9) Uani 1 1 d .
H8A H 0.1337 -0.2896 0.4279 0.063 Uiso 1 1 calc R
H8B H 0.0904 -0.3200 0.4636 0.063 Uiso 1 1 calc R
H8C H 0.1357 -0.4137 0.4923 0.063 Uiso 1 1 calc R
C9 C 0.19202(11) -0.1882(4) 0.55276(19) 0.0399(9) Uani 1 1 d .
H9A H 0.2052 -0.2846 0.5706 0.060 Uiso 1 1 calc R
H9B H 0.2021 -0.1131 0.5922 0.060 Uiso 1 1 calc R
H9C H 0.2019 -0.1599 0.5062 0.060 Uiso 1 1 calc R
C10 C 0.12770(13) -0.2592(4) 0.60921(19) 0.0457(9) Uani 1 1 d .
H10A H 0.0947 -0.2632 0.6023 0.068 Uiso 1 1 calc R
H10B H 0.1402 -0.1932 0.6519 0.068 Uiso 1 1 calc R
H10C H 0.1403 -0.3591 0.6200 0.068 Uiso 1 1 calc R
C11 C 0.04590(9) 0.2208(3) 0.60551(16) 0.0240(7) Uani 1 1 d .
C12 C 0.07729(11) 0.2448(4) 0.68350(16) 0.0354(8) Uani 1 1 d .
H12A H 0.0984 0.3259 0.6801 0.053 Uiso 1 1 calc R
H12B H 0.0943 0.1536 0.6993 0.053 Uiso 1 1 calc R
H12C H 0.0592 0.2703 0.7210 0.053 Uiso 1 1 calc R
C13 C 0.00901(10) 0.1083(4) 0.61474(18) 0.0373(8) Uani 1 1 d .
H13A H -0.0082 0.1474 0.6509 0.056 Uiso 1 1 calc R
H13B H 0.0232 0.0141 0.6339 0.056 Uiso 1 1 calc R
H13C H -0.0114 0.0920 0.5653 0.056 Uiso 1 1 calc R
C14 C 0.02356(13) 0.3676(4) 0.57945(19) 0.0459(10) Uani 1 1 d .
H14A H 0.0071 0.4036 0.6174 0.069 Uiso 1 1 calc R
H14B H 0.0024 0.3540 0.5305 0.069 Uiso 1 1 calc R
H14C H 0.0467 0.4402 0.5736 0.069 Uiso 1 1 calc R
C15 C 0.08570(9) 0.2432(3) 0.34581(15) 0.0188(6) Uani 1 1 d .
C16 C 0.06935(10) 0.1352(3) 0.27937(15) 0.0283(7) Uani 1 1 d .
H16A H 0.0611 0.1912 0.2317 0.042 Uiso 1 1 calc R
H16B H 0.0429 0.0804 0.2881 0.042 Uiso 1 1 calc R
H16C H 0.0936 0.0651 0.2760 0.042 Uiso 1 1 calc R
C17 C 0.12829(10) 0.3252(3) 0.33441(17) 0.0276(7) Uani 1 1 d .
H17A H 0.1208 0.3870 0.2886 0.041 Uiso 1 1 calc R
H17B H 0.1515 0.2526 0.3287 0.041 Uiso 1 1 calc R
H17C H 0.1398 0.3882 0.3787 0.041 Uiso 1 1 calc R
C18 C 0.04890(9) 0.3633(3) 0.33901(16) 0.0266(7) Uani 1 1 d .
H18A H 0.0587 0.4399 0.3777 0.040 Uiso 1 1 calc R
H18B H 0.0208 0.3182 0.3467 0.040 Uiso 1 1 calc R
H18C H 0.0438 0.4084 0.2883 0.040 Uiso 1 1 calc R
C19 C 0.20040(9) 0.0432(3) 0.39356(14) 0.0197(6) Uani 1 1 d .
C20 C 0.22183(8) 0.1499(3) 0.45271(14) 0.0164(6) Uani 1 1 d .
C21 C 0.26439(8) 0.1918(3) 0.43878(14) 0.0159(6) Uani 1 1 d .
C22 C 0.27079(9) 0.1165(3) 0.36958(14) 0.0172(6) Uani 1 1 d .
C23 C 0.23284(9) 0.0264(3) 0.34254(14) 0.0189(6) Uani 1 1 d .
C24 C 0.22970(10) -0.0523(3) 0.27547(16) 0.0267(7) Uani 1 1 d .
H24 H 0.2042 -0.1134 0.2567 0.032 Uiso 1 1 calc R
C25 C 0.26427(10) -0.0409(3) 0.23615(16) 0.0276(7) Uani 1 1 d .
H25 H 0.2624 -0.0951 0.1903 0.033 Uiso 1 1 calc R
C26 C 0.30158(9) 0.0485(3) 0.26266(16) 0.0261(7) Uani 1 1 d .
H26 H 0.3248 0.0559 0.2345 0.031 Uiso 1 1 calc R
C27 C 0.30525(9) 0.1277(3) 0.33039(15) 0.0199(6) Uani 1 1 d .
H27 H 0.3309 0.1881 0.3492 0.024 Uiso 1 1 calc R
C28 C 0.20731(9) 0.2095(3) 0.51493(14) 0.0167(6) Uani 1 1 d .
H28 H 0.1788 0.1832 0.5253 0.020 Uiso 1 1 calc R

loop_
_atom_site_aniso_label
_atom_site_aniso_U_11
_atom_site_aniso_U_22
_atom_site_aniso_U_33
_atom_site_aniso_U_23
_atom_site_aniso_U_13
_atom_site_aniso_U_12
P1 0.0182(4) 0.0217(4) 0.0223(4) -0.0091(3) 0.0028(3) -0.0020(3)
C1 0.0130(13) 0.0181(15) 0.0201(14) -0.0070(12) 0.0024(11) -0.0040(12)
C2 0.0169(14) 0.0183(15) 0.0241(14) -0.0017(13) 0.0009(11) -0.0021(13)
C3 0.0205(15) 0.0212(15) 0.0208(14) 0.0052(12) 0.0033(12) -0.0007(13)
C4 0.0166(14) 0.0177(15) 0.0216(14) 0.0002(12) 0.0026(11) -0.0010(12)
C5 0.0160(14) 0.0164(15) 0.0244(15) 0.0000(12) 0.0019(12) 0.0017(12)
C6 0.0125(13) 0.0188(15) 0.0184(13) -0.0020(12) -0.0008(11) -0.0058(12)
C7 0.0339(17) 0.0184(15) 0.0307(16) 0.0020(13) 0.0061(14) 0.0048(14)
C8 0.057(2) 0.0192(17) 0.049(2) -0.0033(16) 0.0113(18) 0.0025(17)
C9 0.0392(19) 0.0346(19) 0.043(2) 0.0086(16) 0.0025(16) 0.0134(17)
C10 0.069(3) 0.0256(18) 0.045(2) 0.0133(16) 0.0190(18) 0.0171(18)
C11 0.0229(15) 0.0241(16) 0.0264(15) 0.0013(13) 0.0083(12) 0.0024(13)
C12 0.0395(19) 0.039(2) 0.0299(17) -0.0027(15) 0.0133(14) 0.0035(17)
C13 0.0322(18) 0.044(2) 0.0376(19) 0.0007(16) 0.0124(15) 0.0019(16)
C14 0.065(2) 0.039(2) 0.043(2) 0.0095(17) 0.0321(18) 0.0231(19)
C15 0.0170(14) 0.0187(15) 0.0208(14) 0.0016(12) 0.0043(11) -0.0013(12)
C16 0.0329(17) 0.0317(18) 0.0175(14) 0.0000(13) -0.0008(13) 0.0003(15)
C17 0.0274(16) 0.0234(16) 0.0320(16) 0.0075(14) 0.0063(13) -0.0048(14)
C18 0.0268(16) 0.0321(17) 0.0204(15) 0.0059(13) 0.0035(13) 0.0026(14)
C19 0.0200(14) 0.0185(15) 0.0202(14) -0.0032(12) 0.0030(11) 0.0048(13)
C20 0.0140(13) 0.0129(14) 0.0202(14) 0.0000(11) -0.0013(11) 0.0015(11)
C21 0.0145(13) 0.0134(13) 0.0183(13) 0.0011(11) 0.0002(11) 0.0045(11)
C22 0.0167(14) 0.0162(14) 0.0176(13) -0.0002(12) 0.0009(11) 0.0064(12)
C23 0.0186(14) 0.0173(14) 0.0190(14) -0.0004(12) -0.0001(11) 0.0050(12)
C24 0.0231(15) 0.0265(16) 0.0303(16) -0.0101(14) 0.0049(13) -0.0007(14)
C25 0.0306(17) 0.0296(17) 0.0223(15) -0.0103(14) 0.0047(13) 0.0067(15)
C26 0.0246(16) 0.0278(17) 0.0276(16) -0.0029(14) 0.0095(13) 0.0086(14)
C27 0.0161(14) 0.0188(15) 0.0239(15) 0.0000(12) 0.0020(12) 0.0043(12)
C28 0.0122(13) 0.0181(14) 0.0191(14) -0.0014(12) 0.0017(11) 0.0003(12)

loop_
_atom_type_symbol
_atom_type_description
_atom_type_scat_dispersion_real
_atom_type_scat_dispersion_imag
_atom_type_scat_source
C C 0.0033 0.0016 'International Tables Vol C Tables 4.2.6.8 and 6.1.1.4'
H H 0.0000 0.0000 'International Tables Vol C Tables 4.2.6.8 and 6.1.1.4'
P P 0.1023 0.0942 'International Tables Vol C Tables 4.2.6.8 and 6.1.1.4'

loop_
_geom_angle_atom_site_label_1
_geom_angle_atom_site_label_2
_geom_angle_atom_site_label_3
_geom_angle
_geom_angle_site_symmetry_1
C19 P1 C1 105.66(12) .
C6 C1 C2 119.9(2) .
C6 C1 P1 119.1(2) .
C2 C1 P1 120.9(2) .
C3 C2 C1 118.0(3) .
C3 C2 C7 117.6(2) .
C1 C2 C7 124.4(2) .
C2 C3 C4 123.5(3) .
C5 C4 C3 117.0(3) .
C5 C4 C11 122.2(2) .
C3 C4 C11 120.6(2) .
C4 C5 C6 123.3(3) .
C5 C6 C1 118.0(2) .
C5 C6 C15 116.3(2) .
C1 C6 C15 125.7(2) .
C8 C7 C9 110.7(3) .
C8 C7 C10 105.9(3) .
C9 C7 C10 106.4(3) .
C8 C7 C2 110.7(2) .
C9 C7 C2 111.4(2) .
C10 C7 C2 111.5(2) .
C14 C11 C12 108.0(3) .
C14 C11 C4 112.7(2) .
C12 C11 C4 110.6(2) .
C14 C11 C13 108.7(3) .
C12 C11 C13 108.5(2) .
C4 C11 C13 108.3(2) .
C17 C15 C16 110.0(2) .
C17 C15 C18 105.4(2) .
C16 C15 C18 105.9(2) .
C17 C15 C6 112.8(2) .
C16 C15 C6 110.8(2) .
C18 C15 C6 111.6(2) .
C20 C19 C23 105.3(2) .
C20 C19 P1 134.2(2) .
C23 C19 P1 120.53(19) .
C28 C20 C21 119.5(2) .
C28 C20 C19 131.6(2) .
C21 C20 C19 108.9(2) .
C28 C21 C20 122.4(2) 7_556
C28 C21 C22 129.1(2) 7_556
C20 C21 C22 108.4(2) .
C27 C22 C23 121.1(2) .
C27 C22 C21 130.5(2) .
C23 C22 C21 108.4(2) .
C24 C23 C22 119.8(3) .
C24 C23 C19 131.1(3) .
C22 C23 C19 109.1(2) .
C25 C24 C23 119.1(3) .
C24 C25 C26 121.1(3) .
C25 C26 C27 120.3(3) .
C22 C27 C26 118.6(3) .
C21 C28 C20 118.0(2) 7_556

loop_
_geom_bond_atom_site_label_1
_geom_bond_atom_site_label_2
_geom_bond_distance
_geom_bond_site_symmetry_2
P1 C19 1.688(3) .
P1 C1 1.851(3) .
C1 C6 1.418(4) .
C1 C2 1.424(4) .
C2 C3 1.387(4) .
C2 C7 1.559(4) .
C3 C4 1.389(4) .
C4 C5 1.386(4) .
C4 C11 1.542(4) .
C5 C6 1.396(4) .
C6 C15 1.563(4) .
C7 C8 1.534(4) .
C7 C9 1.537(4) .
C7 C10 1.539(4) .
C11 C14 1.513(4) .
C11 C12 1.533(4) .
C11 C13 1.542(4) .
C15 C17 1.536(4) .
C15 C16 1.538(4) .
C15 C18 1.539(4) .
C19 C20 1.477(4) .
C19 C23 1.486(4) .
C20 C28 1.393(4) .
C20 C21 1.415(4) .
C21 C28 1.383(4) 7_556
C21 C22 1.465(4) .
C22 C27 1.380(4) .
C22 C23 1.406(4) .
C23 C24 1.384(4) .
C24 C25 1.385(4) .
C25 C26 1.386(4) .
C26 C27 1.395(4) .
C28 C21 1.383(4) 7_556
